data_4503486
loop_
_publ_author_name
'Hao, Zheng-Ming'
'Zhang, Xian-Ming'

_publ_section_title
;
 Phosphorescent Acentric Cuprous Halide Coordination Polymers for Nolinear
 Optical Materials
;
_journal_issue 7
_journal_name_full 'Crystal Growth &amp; Design'
_journal_page_first 2359
_journal_paper_doi 10.1021/cg701208g
_journal_volume 8
_journal_year 2008
_chemical_formula_sum 'C5 H4 Cl Cu2 N S'
_chemical_formula_weight 272.68
_chemical_name_systematic
; 
 ? 
;
_space_group_IT_number 7
_symmetry_cell_setting monoclinic
_symmetry_space_group_name_Hall 'P -2yc'
_symmetry_space_group_name_H-M 'P 1 c 1'
_atom_sites_solution_hydrogens geom
_atom_sites_solution_primary direct
_atom_sites_solution_secondary difmap
_audit_creation_method SHELXL-97
_cell_angle_alpha 90.00
_cell_angle_beta 93.215(3)
_cell_angle_gamma 90.00
_cell_formula_units_Z 2
_cell_length_a 3.9160(6)
_cell_length_b 7.8372(12)
_cell_length_c 11.4705(18)
_cell_measurement_temperature 298(2)
_cell_volume 351.48(9)
_computing_cell_refinement 'SMART (Bruker, 2001)'
_computing_data_collection 'SMART (Bruker, 2001)'
_computing_data_reduction 'SAINT (Bruker, 2001)'
_computing_molecular_graphics 'ORTEP-II (Johnson, 1976)'
_computing_publication_material 'SHELXL-97 (Sheldrick, 1997)'
_computing_structure_refinement 'SHELXL-97 (Sheldrick, 1997)'
_computing_structure_solution 'SHELXS-97 (Sheldrick, 1997)'
_diffrn_ambient_temperature 298(2)
_diffrn_measured_fraction_theta_full 0.905
_diffrn_measured_fraction_theta_max 0.905
_diffrn_measurement_device_type 'Bruker APEX area-detector diffractometer'
_diffrn_measurement_method '\f and \w scan'
_diffrn_radiation_monochromator graphite
_diffrn_radiation_source 'fine-focus sealed tube'
_diffrn_radiation_type MoK\a
_diffrn_radiation_wavelength 0.71073
_diffrn_reflns_av_R_equivalents 0.0285
_diffrn_reflns_av_sigmaI/netI 0.0600
_diffrn_reflns_limit_h_max 5
_diffrn_reflns_limit_h_min -4
_diffrn_reflns_limit_k_max 10
_diffrn_reflns_limit_k_min -7
_diffrn_reflns_limit_l_max 13
_diffrn_reflns_limit_l_min -14
_diffrn_reflns_number 1840
_diffrn_reflns_theta_full 28.59
_diffrn_reflns_theta_max 28.59
_diffrn_reflns_theta_min 2.60
_exptl_absorpt_coefficient_mu 6.629
_exptl_absorpt_correction_T_max 0.8259
_exptl_absorpt_correction_T_min 0.4571
_exptl_absorpt_correction_type empirical
_exptl_absorpt_process_details 'SADABS, Sheldrick 1997'
_exptl_crystal_colour yellow
_exptl_crystal_density_diffrn 2.577
_exptl_crystal_density_method 'not measured'
_exptl_crystal_description rod
_exptl_crystal_F_000 264
_exptl_crystal_size_max 0.14
_exptl_crystal_size_mid 0.10
_exptl_crystal_size_min 0.03
_refine_diff_density_max 0.680
_refine_diff_density_min -0.498
_refine_diff_density_rms 0.141
_refine_ls_abs_structure_details 'Flack H D (1983), Acta Cryst. A39, 876-881'
_refine_ls_abs_structure_Flack 0.04(3)
_refine_ls_extinction_method none
_refine_ls_goodness_of_fit_ref 1.083
_refine_ls_hydrogen_treatment mixed
_refine_ls_matrix_type full
_refine_ls_number_parameters 91
_refine_ls_number_reflns 1294
_refine_ls_number_restraints 2
_refine_ls_restrained_S_all 1.082
_refine_ls_R_factor_all 0.0456
_refine_ls_R_factor_gt 0.0391
_refine_ls_shift/su_max 0.000
_refine_ls_shift/su_mean 0.000
_refine_ls_structure_factor_coef Fsqd
_refine_ls_weighting_details 'calc w=1/[\s^2^(Fo^2^)+(0.0260P)^2^+0.0000P] where P=(Fo^2^+2Fc^2^)/3'
_refine_ls_weighting_scheme calc
_refine_ls_wR_factor_gt 0.0704
_refine_ls_wR_factor_ref 0.0800
_reflns_number_gt 1167
_reflns_number_total 1294
_reflns_threshold_expression >2sigma(I)
_cod_data_source_file cg701208g-file002.cif
_cod_data_source_block 1
_cod_original_sg_symbol_H-M Pc
_cod_database_code 4503486

loop_
_symmetry_equiv_pos_as_xyz
'x, y, z'
'x, -y, z+1/2'

loop_
_atom_site_label
_atom_site_type_symbol
_atom_site_fract_x
_atom_site_fract_y
_atom_site_fract_z
_atom_site_U_iso_or_equiv
_atom_site_adp_type
_atom_site_occupancy
_atom_site_symmetry_multiplicity
_atom_site_calc_flag
_atom_site_refinement_flags
Cu1 Cu 0.4215(2) 0.62488(11) 0.15961(10) 0.0277(3) Uani 1 1 d .
Cu2 Cu -0.1194(2) 0.50931(13) 0.38092(10) 0.0401(3) Uani 1 1 d .
S1 S -0.0638(4) 0.6978(2) 0.23624(16) 0.0213(4) Uani 1 1 d .
Cl1 Cl 0.4312(4) 0.4387(2) 0.01001(17) 0.0280(4) Uani 1 1 d .
N1 N -0.1061(17) 1.2603(7) 0.3423(6) 0.0295(16) Uani 1 1 d .
C1 C 0.0217(19) 1.2088(9) 0.2418(7) 0.0275(18) Uani 1 1 d .
H1A H 0.0988 1.2916 0.1915 0.033 Uiso 1 1 calc R
C2 C 0.0449(18) 1.0413(9) 0.2095(7) 0.0293(18) Uani 1 1 d .
H2A H 0.1388 1.0122 0.1395 0.035 Uiso 1 1 calc R
C3 C -0.0729(18) 0.9156(8) 0.2820(6) 0.0175(14) Uani 1 1 d .
C4 C -0.2064(19) 0.9658(9) 0.3850(7) 0.0246(16) Uani 1 1 d .
H4A H -0.2891 0.8846 0.4355 0.030 Uiso 1 1 calc R
C5 C -0.217(2) 1.1358(9) 0.4132(6) 0.0276(18) Uani 1 1 d .
H5A H -0.3044 1.1671 0.4839 0.033 Uiso 1 1 calc R

loop_
_atom_site_aniso_label
_atom_site_aniso_U_11
_atom_site_aniso_U_22
_atom_site_aniso_U_33
_atom_site_aniso_U_23
_atom_site_aniso_U_13
_atom_site_aniso_U_12
Cu1 0.0258(5) 0.0227(5) 0.0351(6) -0.0048(4) 0.0050(4) -0.0005(4)
Cu2 0.0614(7) 0.0168(5) 0.0429(7) -0.0017(5) 0.0119(5) -0.0024(5)
S1 0.0206(9) 0.0171(9) 0.0265(10) -0.0063(7) 0.0035(7) -0.0008(7)
Cl1 0.0275(10) 0.0288(11) 0.0282(10) -0.0091(8) 0.0045(8) -0.0032(8)
N1 0.036(4) 0.017(3) 0.036(4) 0.007(3) 0.004(3) -0.008(3)
C1 0.045(5) 0.018(4) 0.020(4) -0.001(3) 0.012(3) -0.010(4)
C2 0.027(4) 0.024(4) 0.038(5) 0.000(4) 0.011(3) 0.001(3)
C3 0.022(3) 0.005(3) 0.025(4) -0.005(3) -0.004(3) 0.007(3)
C4 0.031(4) 0.018(4) 0.026(4) 0.001(3) 0.011(3) -0.009(3)
C5 0.044(5) 0.024(4) 0.017(4) -0.011(3) 0.013(3) 0.004(3)

loop_
_atom_type_symbol
_atom_type_description
_atom_type_scat_dispersion_real
_atom_type_scat_dispersion_imag
_atom_type_scat_source
C C 0.0033 0.0016 'International Tables Vol C Tables 4.2.6.8 and 6.1.1.4'
H H 0.0000 0.0000 'International Tables Vol C Tables 4.2.6.8 and 6.1.1.4'
N N 0.0061 0.0033 'International Tables Vol C Tables 4.2.6.8 and 6.1.1.4'
S S 0.1246 0.1234 'International Tables Vol C Tables 4.2.6.8 and 6.1.1.4'
Cu Cu 0.3201 1.2651 'International Tables Vol C Tables 4.2.6.8 and 6.1.1.4'
Cl Cl 0.1484 0.1585 'International Tables Vol C Tables 4.2.6.8 and 6.1.1.4'

loop_
_geom_angle_atom_site_label_1
_geom_angle_atom_site_label_2
_geom_angle_atom_site_label_3
_geom_angle
_geom_angle_site_symmetry_1
_geom_angle_site_symmetry_3
S1 Cu1 S1 123.71(9) . 1_655
S1 Cu1 Cl1 121.39(7) . .
S1 Cu1 Cl1 114.40(7) 1_655 .
N1 Cu2 S1 118.3(2) 1_545 .
N1 Cu2 Cl1 109.4(2) 1_545 2_465
S1 Cu2 Cl1 116.76(7) . 2_465
N1 Cu2 Cl1 104.5(2) 1_545 2_565
S1 Cu2 Cl1 102.01(7) . 2_565
Cl1 Cu2 Cl1 103.74(8) 2_465 2_565
C3 S1 Cu1 113.3(3) . .
C3 S1 Cu1 109.2(2) . 1_455
Cu1 S1 Cu1 123.71(9) . 1_455
C3 S1 Cu2 114.1(3) . .
Cu1 S1 Cu2 104.18(8) . .
Cu1 S1 Cu2 89.98(7) 1_455 .
Cu1 Cl1 Cu2 113.84(8) . 2_664
Cu1 Cl1 Cu2 106.59(8) . 2_564
Cu2 Cl1 Cu2 103.74(8) 2_664 2_564
C1 N1 C5 116.4(6) . .
C1 N1 Cu2 119.9(5) . 1_565
C5 N1 Cu2 123.7(5) . 1_565
N1 C1 C2 123.6(7) . .
C1 C2 C3 119.4(7) . .
C4 C3 C2 117.9(6) . .
C4 C3 S1 122.7(5) . .
C2 C3 S1 119.4(6) . .
C5 C4 C3 119.8(6) . .
N1 C5 C4 122.8(7) . .

loop_
_geom_bond_atom_site_label_1
_geom_bond_atom_site_label_2
_geom_bond_distance
_geom_bond_site_symmetry_2
Cu1 S1 2.2134(19) .
Cu1 S1 2.2277(19) 1_655
Cu1 Cl1 2.255(2) .
Cu2 N1 2.003(6) 1_545
Cu2 S1 2.242(2) .
Cu2 Cl1 2.398(2) 2_465
Cu2 Cl1 2.579(2) 2_565
S1 C3 1.787(6) .
S1 Cu1 2.2277(19) 1_455
Cl1 Cu2 2.398(2) 2_664
Cl1 Cu2 2.579(2) 2_564
N1 C1 1.344(9) .
N1 C5 1.358(9) .
N1 Cu2 2.003(6) 1_565
C1 C2 1.368(10) .
C2 C3 1.385(10) .
C3 C4 1.376(10) .
C4 C5 1.372(9) .
